data_2019259
loop_
_publ_author_name
'Cai, Hua'
'Guo, Ying'
'Li, Jian-Gang'

_publ_section_title
;
 A one-dimensional coordination polymer created <i>via in situ</i> ligand
 synthesis involving C---N bond formation
;
_journal_issue 11
_journal_name_full 'Acta Crystallographica Section C'
_journal_page_first 1307
_journal_page_last 1310
_journal_paper_doi 10.1107/S010827011302475X
_journal_volume 69
_journal_year 2013
_chemical_formula_iupac '[Cd (C12 H9 N3 O4)]'
_chemical_formula_moiety 'C12 H9 Cd N3 O4'
_chemical_formula_sum 'C12 H9 Cd N3 O4'
_chemical_formula_weight 371.62
_chemical_name_systematic <i>catena</i>-Poly[cadmium(II)-\m~3~-{2-[3-(pyridin-2-yl)-1<i>H</i>-pyrazol-1-yl]butanedioato}]
_space_group_IT_number 2
_symmetry_cell_setting triclinic
_symmetry_space_group_name_Hall '-P 1'
_symmetry_space_group_name_H-M 'P -1'
_atom_sites_solution_hydrogens geom
_atom_sites_solution_primary direct
_atom_sites_solution_secondary difmap
_audit_creation_method SHELXL-97
_cell_angle_alpha 84.933(4)
_cell_angle_beta 89.017(4)
_cell_angle_gamma 88.148(4)
_cell_formula_units_Z 2
_cell_length_a 7.744(2)
_cell_length_b 8.745(2)
_cell_length_c 8.812(2)
_cell_measurement_reflns_used 2039
_cell_measurement_temperature 296(2)
_cell_measurement_theta_max 29.07
_cell_measurement_theta_min 2.63
_cell_volume 594.1(2)
_computing_cell_refinement 'APEX2 (Bruker, 2003)'
_computing_data_collection 'APEX2 (Bruker, 2003)'
_computing_data_reduction 'SAINT (Bruker, 2003)'
_computing_molecular_graphics 'SHELXTL (Bruker, 2003) and DIAMOND (Brandenburg & Berndt, 2005)'
_computing_publication_material 'SHELXTL (Bruker, 2003)'
_computing_structure_refinement 'SHELXL97 (Sheldrick, 2008)'
_computing_structure_solution 'SHELXS97 (Sheldrick, 2008)'
_diffrn_ambient_temperature 296(2)
_diffrn_measured_fraction_theta_full 0.990
_diffrn_measured_fraction_theta_max 0.990
_diffrn_measurement_device_type 'Bruker APEXII CCD area-detector'
_diffrn_measurement_method 'phi and omega scans'
_diffrn_radiation_monochromator graphite
_diffrn_radiation_source 'fine-focus sealed tube'
_diffrn_radiation_type MoK\a
_diffrn_radiation_wavelength 0.71073
_diffrn_reflns_av_R_equivalents 0.0113
_diffrn_reflns_av_sigmaI/netI 0.0243
_diffrn_reflns_limit_h_max 9
_diffrn_reflns_limit_h_min -8
_diffrn_reflns_limit_k_max 9
_diffrn_reflns_limit_k_min -10
_diffrn_reflns_limit_l_max 10
_diffrn_reflns_limit_l_min -10
_diffrn_reflns_number 3051
_diffrn_reflns_theta_full 25.03
_diffrn_reflns_theta_max 25.03
_diffrn_reflns_theta_min 2.32
_exptl_absorpt_coefficient_mu 1.856
_exptl_absorpt_correction_T_max 0.7078
_exptl_absorpt_correction_T_min 0.6245
_exptl_absorpt_correction_type multi-scan
_exptl_absorpt_process_details '(SADABS; Bruker, 2003)'
_exptl_crystal_colour colorless
_exptl_crystal_density_diffrn 2.078
_exptl_crystal_density_method 'not measured'
_exptl_crystal_description block
_exptl_crystal_F_000 364
_exptl_crystal_size_max 0.28
_exptl_crystal_size_mid 0.22
_exptl_crystal_size_min 0.20
_refine_diff_density_max 0.490
_refine_diff_density_min -0.410
_refine_ls_extinction_method none
_refine_ls_goodness_of_fit_ref 1.051
_refine_ls_hydrogen_treatment constr
_refine_ls_matrix_type full
_refine_ls_number_parameters 181
_refine_ls_number_reflns 2082
_refine_ls_number_restraints 0
_refine_ls_restrained_S_all 1.051
_refine_ls_R_factor_all 0.0266
_refine_ls_R_factor_gt 0.0216
_refine_ls_shift/su_max 0.000
_refine_ls_shift/su_mean 0.000
_refine_ls_structure_factor_coef Fsqd
_refine_ls_weighting_details 'calc w=1/[\s^2^(Fo^2^)+(0.0300P)^2^+0.2253P] where P=(Fo^2^+2Fc^2^)/3'
_refine_ls_weighting_scheme calc
_refine_ls_wR_factor_gt 0.0519
_refine_ls_wR_factor_ref 0.0543
_reflns_number_gt 1876
_reflns_number_total 2082
_reflns_threshold_expression I>2sigma(I)
_cod_data_source_file wq3045.cif
_cod_data_source_block I
_cod_original_cell_volume 594.0(3)
_cod_database_code 2019259

loop_
_symmetry_equiv_pos_as_xyz
'x, y, z'
'-x, -y, -z'

loop_
_atom_site_type_symbol
_atom_site_label
_atom_site_fract_x
_atom_site_fract_y
_atom_site_fract_z
_atom_site_U_iso_or_equiv
_atom_site_adp_type
_atom_site_calc_flag
_atom_site_refinement_flags
_atom_site_occupancy
_atom_site_symmetry_multiplicity
Cd Cd1 0.25540(3) 0.38348(2) 0.57258(2) 0.03149(9) Uani d . 1 1
O O1 0.5607(3) 0.4462(3) 0.3608(3) 0.0429(5) Uani d . 1 1
O O2 0.5126(3) 0.6471(3) 0.1967(3) 0.0475(6) Uani d . 1 1
O O3 0.1510(3) 0.5636(2) 0.3861(2) 0.0368(5) Uani d . 1 1
O O4 -0.0755(3) 0.5610(3) 0.2371(3) 0.0418(5) Uani d . 1 1
N N1 0.2104(3) 0.1224(3) 0.6544(3) 0.0363(6) Uani d . 1 1
N N2 0.2845(3) 0.2346(3) 0.3714(3) 0.0355(6) Uani d . 1 1
N N3 0.3455(3) 0.2639(3) 0.2281(3) 0.0352(6) Uani d . 1 1
C C1 0.1667(5) 0.0734(4) 0.7965(4) 0.0476(9) Uani d . 1 1
H H1 0.1491 0.1454 0.8672 0.057 Uiso calc R 1 1
C C2 0.1464(5) -0.0790(4) 0.8436(5) 0.0553(10) Uani d . 1 1
H H2 0.1176 -0.1098 0.9443 0.066 Uiso calc R 1 1
C C3 0.1698(5) -0.1842(4) 0.7386(5) 0.0511(9) Uani d . 1 1
H H3 0.1564 -0.2881 0.7674 0.061 Uiso calc R 1 1
C C4 0.2131(4) -0.1363(4) 0.5903(4) 0.0445(8) Uani d . 1 1
H H4 0.2280 -0.2066 0.5175 0.053 Uiso calc R 1 1
C C5 0.2338(4) 0.0194(3) 0.5521(4) 0.0334(7) Uani d . 1 1
C C6 0.2848(4) 0.0828(3) 0.3987(4) 0.0332(7) Uani d . 1 1
C C7 0.3452(5) 0.0133(4) 0.2702(4) 0.0445(8) Uani d . 1 1
H H7 0.3576 -0.0913 0.2593 0.053 Uiso calc R 1 1
C C8 0.3818(5) 0.1313(4) 0.1645(4) 0.0444(8) Uani d . 1 1
H H8 0.4242 0.1222 0.0662 0.053 Uiso calc R 1 1
C C9 0.4883(4) 0.5151(4) 0.2464(4) 0.0346(7) Uani d . 1 1
C C10 0.3651(4) 0.4210(4) 0.1587(3) 0.0346(7) Uani d . 1 1
H H10 0.4205 0.4109 0.0591 0.042 Uiso calc R 1 1
C C11 0.1922(4) 0.5028(4) 0.1261(4) 0.0403(8) Uani d . 1 1
H H11A 0.1246 0.4386 0.0670 0.048 Uiso calc R 1 1
H H11B 0.2132 0.5969 0.0625 0.048 Uiso calc R 1 1
C C12 0.0826(4) 0.5440(3) 0.2638(3) 0.0310(7) Uani d . 1 1

loop_
_atom_site_aniso_label
_atom_site_aniso_U_11
_atom_site_aniso_U_22
_atom_site_aniso_U_33
_atom_site_aniso_U_12
_atom_site_aniso_U_13
_atom_site_aniso_U_23
Cd1 0.03673(14) 0.02827(14) 0.03049(13) -0.00031(9) -0.00188(9) -0.00823(9)
O1 0.0390(13) 0.0495(14) 0.0414(13) -0.0061(11) -0.0059(10) -0.0075(11)
O2 0.0474(14) 0.0412(15) 0.0543(15) -0.0062(11) 0.0046(11) -0.0051(12)
O3 0.0457(13) 0.0373(12) 0.0279(11) 0.0037(10) -0.0032(10) -0.0066(9)
O4 0.0297(12) 0.0525(15) 0.0442(13) 0.0059(10) -0.0019(10) -0.0126(11)
N1 0.0394(15) 0.0307(14) 0.0391(15) 0.0001(12) 0.0018(12) -0.0052(12)
N2 0.0403(15) 0.0344(15) 0.0329(14) -0.0018(12) 0.0035(11) -0.0102(11)
N3 0.0369(14) 0.0387(15) 0.0314(14) -0.0019(12) 0.0018(11) -0.0111(12)
C1 0.061(2) 0.0368(19) 0.045(2) 0.0040(16) 0.0124(17) -0.0038(16)
C2 0.062(2) 0.044(2) 0.057(2) 0.0037(18) 0.0150(19) 0.0064(18)
C3 0.052(2) 0.0309(19) 0.069(3) -0.0059(16) 0.0074(19) 0.0043(18)
C4 0.046(2) 0.0297(18) 0.059(2) -0.0014(15) -0.0037(17) -0.0107(16)
C5 0.0286(15) 0.0300(17) 0.0423(18) -0.0012(13) -0.0032(13) -0.0064(14)
C6 0.0315(16) 0.0281(17) 0.0411(17) 0.0026(12) -0.0059(13) -0.0103(13)
C7 0.055(2) 0.0327(18) 0.047(2) 0.0031(16) -0.0021(16) -0.0168(16)
C8 0.047(2) 0.049(2) 0.0399(19) 0.0046(16) -0.0003(15) -0.0190(17)
C9 0.0261(15) 0.045(2) 0.0336(17) 0.0003(14) 0.0076(13) -0.0122(15)
C10 0.0315(16) 0.0445(19) 0.0287(15) -0.0019(14) 0.0049(13) -0.0084(14)
C11 0.0333(17) 0.057(2) 0.0309(17) 0.0024(15) -0.0034(13) -0.0074(16)
C12 0.0307(16) 0.0257(16) 0.0362(17) 0.0006(12) -0.0022(13) -0.0011(13)

loop_
_atom_type_symbol
_atom_type_description
_atom_type_scat_dispersion_real
_atom_type_scat_dispersion_imag
_atom_type_scat_source
C C 0.0033 0.0016 'International Tables Vol C Tables 4.2.6.8 and 6.1.1.4'
H H 0.0000 0.0000 'International Tables Vol C Tables 4.2.6.8 and 6.1.1.4'
N N 0.0061 0.0033 'International Tables Vol C Tables 4.2.6.8 and 6.1.1.4'
O O 0.0106 0.0060 'International Tables Vol C Tables 4.2.6.8 and 6.1.1.4'
Cd Cd -0.8075 1.2024 'International Tables Vol C Tables 4.2.6.8 and 6.1.1.4'

loop_
_geom_angle_atom_site_label_1
_geom_angle_atom_site_label_2
_geom_angle_atom_site_label_3
_geom_angle_site_symmetry_1
_geom_angle_site_symmetry_3
_geom_angle
_geom_angle_publ_flag
O1 Cd1 O4 2_666 2_566 90.56(9) yes
O1 Cd1 N2 2_666 . 126.85(9) yes
O4 Cd1 N2 2_566 . 142.56(9) yes
O1 Cd1 O3 2_666 . 89.09(8) yes
O4 Cd1 O3 2_566 . 98.55(8) yes
N2 Cd1 O3 . . 82.58(9) yes
O1 Cd1 N1 2_666 . 133.39(9) yes
O4 Cd1 N1 2_566 . 86.22(9) yes
N2 Cd1 N1 . . 69.50(9) yes
O3 Cd1 N1 . . 137.37(9) yes
C9 O1 Cd1 . 2_666 102.9(2) ?
C12 O3 Cd1 . . 129.3(2) ?
C12 O4 Cd1 . 2_566 118.5(2) ?
C1 N1 C5 . . 118.7(3) ?
C1 N1 Cd1 . . 123.5(2) ?
C5 N1 Cd1 . . 117.8(2) ?
C6 N2 N3 . . 106.5(2) ?
C6 N2 Cd1 . . 118.9(2) ?
N3 N2 Cd1 . . 132.3(2) ?
N2 N3 C8 . . 110.4(3) ?
N2 N3 C10 . . 121.9(2) ?
C8 N3 C10 . . 127.7(3) ?
N1 C1 C2 . . 122.9(3) ?
N1 C1 H1 . . 118.5 ?
C2 C1 H1 . . 118.5 ?
C3 C2 C1 . . 118.3(4) ?
C3 C2 H2 . . 120.9 ?
C1 C2 H2 . . 120.9 ?
C2 C3 C4 . . 120.0(3) ?
C2 C3 H3 . . 120.0 ?
C4 C3 H3 . . 120.0 ?
C3 C4 C5 . . 118.3(3) ?
C3 C4 H4 . . 120.8 ?
C5 C4 H4 . . 120.8 ?
N1 C5 C4 . . 121.8(3) ?
N1 C5 C6 . . 115.2(3) ?
C4 C5 C6 . . 123.0(3) ?
N2 C6 C7 . . 110.1(3) ?
N2 C6 C5 . . 117.7(3) ?
C7 C6 C5 . . 132.2(3) ?
C8 C7 C6 . . 105.4(3) ?
C8 C7 H7 . . 127.3 ?
C6 C7 H7 . . 127.3 ?
N3 C8 C7 . . 107.7(3) ?
N3 C8 H8 . . 126.2 ?
C7 C8 H8 . . 126.2 ?
O2 C9 O1 . . 125.4(3) ?
O2 C9 C10 . . 117.8(3) ?
O1 C9 C10 . . 116.7(3) ?
N3 C10 C11 . . 112.2(3) ?
N3 C10 C9 . . 113.3(3) ?
C11 C10 C9 . . 113.1(3) ?
N3 C10 H10 . . 105.8 ?
C11 C10 H10 . . 105.8 ?
C9 C10 H10 . . 105.8 ?
C10 C11 C12 . . 117.0(3) ?
C10 C11 H11A . . 108.1 ?
C12 C11 H11A . . 108.1 ?
C10 C11 H11B . . 108.1 ?
C12 C11 H11B . . 108.1 ?
H11A C11 H11B . . 107.3 ?
O3 C12 O4 . . 125.3(3) ?
O3 C12 C11 . . 120.8(3) ?
O4 C12 C11 . . 113.8(3) ?

loop_
_geom_bond_atom_site_label_1
_geom_bond_atom_site_label_2
_geom_bond_site_symmetry_2
_geom_bond_distance
_geom_bond_publ_flag
Cd1 O1 2_666 2.216(2) yes
Cd1 O4 2_566 2.238(2) yes
Cd1 N2 . 2.294(2) yes
Cd1 O3 . 2.311(2) yes
Cd1 N1 . 2.367(3) yes
O1 C9 . 1.259(4) ?
O1 Cd1 2_666 2.216(2) ?
O2 C9 . 1.217(4) ?
O3 C12 . 1.237(4) ?
O4 C12 . 1.252(4) ?
O4 Cd1 2_566 2.238(2) ?
N1 C1 . 1.329(4) ?
N1 C5 . 1.336(4) ?
N2 C6 . 1.328(4) ?
N2 N3 . 1.347(4) ?
N3 C8 . 1.351(4) ?
N3 C10 . 1.465(4) ?
C1 C2 . 1.373(5) ?
C1 H1 . 0.9300 ?
C2 C3 . 1.367(5) ?
C2 H2 . 0.9300 ?
C3 C4 . 1.376(5) ?
C3 H3 . 0.9300 ?
C4 C5 . 1.387(4) ?
C4 H4 . 0.9300 ?
C5 C6 . 1.467(4) ?
C6 C7 . 1.398(5) ?
C7 C8 . 1.361(5) ?
C7 H7 . 0.9300 ?
C8 H8 . 0.9300 ?
C9 C10 . 1.540(4) ?
C10 C11 . 1.518(4) ?
C10 H10 . 0.9800 ?
C11 C12 . 1.532(4) ?
C11 H11A . 0.9700 ?
C11 H11B . 0.9700 ?

loop_
_geom_hbond_atom_site_label_D
_geom_hbond_atom_site_label_H
_geom_hbond_atom_site_label_A
_geom_hbond_site_symmetry_A
_geom_hbond_distance_DH
_geom_hbond_distance_HA
_geom_hbond_distance_DA
_geom_hbond_angle_DHA
C3 H3 O4 2_556 0.93 2.49 3.386(4) 161.5
C4 H4 O3 1_545 0.93 2.50 3.361(4) 154.2
C10 H10 O2 2_665 0.98 2.40 3.355(4) 164.9

loop_
_geom_torsion_atom_site_label_1
_geom_torsion_atom_site_label_2
_geom_torsion_atom_site_label_3
_geom_torsion_atom_site_label_4
_geom_torsion_site_symmetry_1
_geom_torsion
O1 Cd1 O3 C12 2_666 152.8(3)
O4 Cd1 O3 C12 2_566 -116.8(3)
N2 Cd1 O3 C12 . 25.4(3)
N1 Cd1 O3 C12 . -23.0(3)
O1 Cd1 N1 C1 2_666 61.0(3)
O4 Cd1 N1 C1 2_566 -26.2(3)
N2 Cd1 N1 C1 . -177.2(3)
O3 Cd1 N1 C1 . -124.7(3)
O1 Cd1 N1 C5 2_666 -117.7(2)
O4 Cd1 N1 C5 2_566 155.1(2)
N2 Cd1 N1 C5 . 4.2(2)
O3 Cd1 N1 C5 . 56.6(3)
O1 Cd1 N2 C6 2_666 121.3(2)
O4 Cd1 N2 C6 2_566 -61.0(3)
O3 Cd1 N2 C6 . -155.4(2)
N1 Cd1 N2 C6 . -8.2(2)
O1 Cd1 N2 N3 2_666 -39.0(3)
O4 Cd1 N2 N3 2_566 138.7(2)
O3 Cd1 N2 N3 . 44.3(3)
N1 Cd1 N2 N3 . -168.5(3)
C6 N2 N3 C8 . 0.9(3)
Cd1 N2 N3 C8 . 162.9(2)
C6 N2 N3 C10 . -179.4(3)
Cd1 N2 N3 C10 . -17.4(4)
C5 N1 C1 C2 . 0.8(5)
Cd1 N1 C1 C2 . -177.8(3)
N1 C1 C2 C3 . -1.1(6)
C1 C2 C3 C4 . 0.2(6)
C2 C3 C4 C5 . 0.7(6)
C1 N1 C5 C4 . 0.2(5)
Cd1 N1 C5 C4 . 179.0(2)
C1 N1 C5 C6 . -178.9(3)
Cd1 N1 C5 C6 . -0.2(3)
C3 C4 C5 N1 . -1.0(5)
C3 C4 C5 C6 . 178.1(3)
N3 N2 C6 C7 . -0.7(4)
Cd1 N2 C6 C7 . -165.6(2)
N3 N2 C6 C5 . 176.3(3)
Cd1 N2 C6 C5 . 11.4(4)
N1 C5 C6 N2 . -7.2(4)
C4 C5 C6 N2 . 173.7(3)
N1 C5 C6 C7 . 169.0(3)
C4 C5 C6 C7 . -10.2(5)
N2 C6 C7 C8 . 0.3(4)
C5 C6 C7 C8 . -176.1(3)
N2 N3 C8 C7 . -0.7(4)
C10 N3 C8 C7 . 179.6(3)
C6 C7 C8 N3 . 0.3(4)
Cd1 O1 C9 O2 2_666 -3.9(3)
Cd1 O1 C9 C10 2_666 173.1(2)
N2 N3 C10 C11 . -69.8(4)
C8 N3 C10 C11 . 109.8(3)
N2 N3 C10 C9 . 59.7(4)
C8 N3 C10 C9 . -120.6(3)
O2 C9 C10 N3 . 179.9(3)
O1 C9 C10 N3 . 2.6(4)
O2 C9 C10 C11 . -51.0(4)
O1 C9 C10 C11 . 131.7(3)
N3 C10 C11 C12 . 69.2(4)
C9 C10 C11 C12 . -60.4(4)
Cd1 O3 C12 O4 . 104.9(3)
Cd1 O3 C12 C11 . -78.3(4)
Cd1 O4 C12 O3 2_566 -4.2(4)
Cd1 O4 C12 C11 2_566 178.7(2)
C10 C11 C12 O3 . 26.1(5)
C10 C11 C12 O4 . -156.7(3)
